data_7008926
loop_
_publ_author_name
'Hughes, Russell P.'
'Smith, Jeremy M.'
'Liable-Sands, Louise M.'
'Concolino, Thomas E.'
'Lam, Kin-Chung'
'Incarvito, Christopher'
'Rheingold, Arnold L.'

_publ_section_title
;
 Syntheses and crystallographic studies of [Ir(\h5-C5Me5)(L)(RF)I]
 (L&#x2005;=&#x2005;CO, PMe3; RF&#x2005;=&#x2005;CF2CF3, CF2CF2CF3,
 CF2C6F5, CF(CF3)2) complexes. Cone and solid angle steric parameters
 for perfluoroalkyl ligands
;
_journal_issue 6
_journal_name_full 'Journal of the Chemical Society, Dalton Transactions'
_journal_page_first 873
_journal_paper_doi 10.1039/a907057e
_journal_year 2000
_chemical_formula_sum 'C13 H15 F5 I Ir O'
_chemical_formula_weight 601.35
_chemical_name_systematic
; 

 ? 

;
_space_group_IT_number 14
_symmetry_space_group_name_Hall '-P 2yn'
_symmetry_space_group_name_H-M 'P 1 21/n 1'
_atom_sites_solution_hydrogens geom
_atom_sites_solution_primary direct
_atom_sites_solution_secondary difmap
_audit_creation_method SHELXL-97
_cell_angle_alpha 90.00
_cell_angle_beta 96.4750(10)
_cell_angle_gamma 90.00
_cell_formula_units_Z 4
_cell_length_a 7.5211(2)
_cell_length_b 17.4802(5)
_cell_length_c 12.5964(4)
_cell_measurement_temperature 173(2)
_cell_measurement_theta_max 25.0
_cell_measurement_theta_min 2.0
_cell_volume 1645.49(8)
_computing_structure_refinement 'SHELXL-97 (Sheldrick, 1997)'
_computing_structure_solution 'SHELXS-97 (Sheldrick, 1990)'
_diffrn_ambient_temperature 173(2)
_diffrn_measured_fraction_theta_full 0.916
_diffrn_measured_fraction_theta_max 0.916
_diffrn_radiation_monochromator graphite
_diffrn_radiation_source 'fine-focus sealed tube'
_diffrn_radiation_type MoK\a
_diffrn_radiation_wavelength 0.71073
_diffrn_reflns_av_R_equivalents 0.0300
_diffrn_reflns_av_sigmaI/netI 0.0322
_diffrn_reflns_limit_h_max 9
_diffrn_reflns_limit_h_min -9
_diffrn_reflns_limit_k_max 22
_diffrn_reflns_limit_k_min 0
_diffrn_reflns_limit_l_max 15
_diffrn_reflns_limit_l_min 0
_diffrn_reflns_number 7178
_diffrn_reflns_theta_full 27.91
_diffrn_reflns_theta_max 27.91
_diffrn_reflns_theta_min 2.00
_exptl_absorpt_coefficient_mu 10.034
_exptl_absorpt_correction_T_max 1.000
_exptl_absorpt_correction_T_min 0.638
_exptl_absorpt_correction_type empirical
_exptl_absorpt_process_details DIFABS
_exptl_crystal_colour yellow
_exptl_crystal_density_diffrn 2.427
_exptl_crystal_density_method 'not measured'
_exptl_crystal_description plate
_exptl_crystal_F_000 1104
_exptl_crystal_size_max 0.10
_exptl_crystal_size_mid 0.10
_exptl_crystal_size_min 0.02
_refine_diff_density_max 2.965
_refine_diff_density_min -2.251
_refine_diff_density_rms 0.256
_refine_ls_extinction_method none
_refine_ls_goodness_of_fit_ref 1.349
_refine_ls_hydrogen_treatment mixed
_refine_ls_matrix_type full
_refine_ls_number_parameters 195
_refine_ls_number_reflns 3608
_refine_ls_number_restraints 0
_refine_ls_restrained_S_all 1.349
_refine_ls_R_factor_all 0.0526
_refine_ls_R_factor_gt 0.0457
_refine_ls_shift/su_max 0.529
_refine_ls_shift/su_mean 0.044
_refine_ls_structure_factor_coef Fsqd
_refine_ls_weighting_details 'calc w=1/[\s^2^(Fo^2^)+(0.1000P)^2^+0.0000P] where P=(Fo^2^+2Fc^2^)/3'
_refine_ls_weighting_scheme calc
_refine_ls_wR_factor_gt 0.1554
_refine_ls_wR_factor_ref 0.1635
_reflns_number_gt 3283
_reflns_number_total 3608
_reflns_threshold_expression >2sigma(I)
_cod_data_source_file a907057e.txt
_cod_data_source_block rph105r
_cod_depositor_comments
;
The following automatic conversions were performed:
'_exptl_absorpt_correction_type' value 'Empirical' changed to 'empirical'
according to '/home/saulius/struct/CIF-dictionaries/cif_core.dic'
dictionary named 'cif_core.dic' version 2.4.1 from 2010-06-29.

Automatic conversion script
Id: cif_fix_enum 1527 2010-12-29 10:47:43Z saulius 
;
_cod_database_code 7008926

loop_
_symmetry_equiv_pos_as_xyz
'x, y, z'
'-x+1/2, y+1/2, -z+1/2'
'-x, -y, -z'
'x-1/2, -y-1/2, z-1/2'

loop_
_atom_site_label
_atom_site_type_symbol
_atom_site_fract_x
_atom_site_fract_y
_atom_site_fract_z
_atom_site_U_iso_or_equiv
_atom_site_adp_type
_atom_site_occupancy
_atom_site_symmetry_multiplicity
_atom_site_calc_flag
_atom_site_refinement_flags
_atom_site_disorder_assembly
_atom_site_disorder_group
Ir1 Ir 0.88578(4) 0.13861(2) 0.79032(2) 0.02160(17) Uani 1 1 d . . .
I1 I 1.09811(11) 0.26700(4) 0.78164(6) 0.0335(2) Uani 0.83 1 d P . .
O1 O 1.1297(10) 0.0763(5) 0.9809(6) 0.0424(18) Uani 1 1 d . . .
C1 C 0.6375(11) 0.2036(6) 0.7159(7) 0.0271(19) Uani 1 1 d . . .
C2 C 0.6465(12) 0.2079(6) 0.8333(7) 0.0286(19) Uani 1 1 d . . .
C3 C 0.6334(12) 0.1313(6) 0.8720(7) 0.025(2) Uani 1 1 d . . .
C4 C 0.6209(11) 0.0778(6) 0.7802(7) 0.0261(18) Uani 1 1 d . . .
C5 C 0.6181(12) 0.1250(6) 0.6824(8) 0.0274(19) Uani 1 1 d . . .
C6 C 0.6248(15) 0.2725(6) 0.6417(8) 0.038(2) Uani 1 1 d . . .
H6A H 0.6851 0.2609 0.5785 0.057 Uiso 1 1 calc R . .
H6B H 0.6824 0.3166 0.6792 0.057 Uiso 1 1 calc R . .
H6C H 0.4987 0.2842 0.6195 0.057 Uiso 1 1 calc R . .
C7 C 0.6519(16) 0.2818(7) 0.8990(10) 0.047(3) Uani 1 1 d . . .
H7A H 0.5434 0.3117 0.8781 0.070 Uiso 1 1 calc R . .
H7B H 0.7573 0.3119 0.8859 0.070 Uiso 1 1 calc R . .
H7C H 0.6586 0.2691 0.9752 0.070 Uiso 1 1 calc R . .
C8 C 0.6233(15) 0.1072(7) 0.9874(7) 0.038(2) Uani 1 1 d . . .
H8A H 0.7433 0.1088 1.0268 0.057 Uiso 1 1 calc R . .
H8B H 0.5760 0.0550 0.9889 0.057 Uiso 1 1 calc R . .
H8C H 0.5442 0.1422 1.0207 0.057 Uiso 1 1 calc R . .
C9 C 0.5755(14) -0.0065(6) 0.7833(8) 0.035(2) Uani 1 1 d . . .
H9A H 0.4611 -0.0130 0.8126 0.053 Uiso 1 1 calc R . .
H9B H 0.6698 -0.0335 0.8285 0.053 Uiso 1 1 calc R . .
H9C H 0.5661 -0.0275 0.7107 0.053 Uiso 1 1 calc R . .
C10 C 0.5793(13) 0.0963(7) 0.5687(7) 0.035(2) Uani 1 1 d . . .
H10A H 0.4571 0.1105 0.5404 0.053 Uiso 1 1 calc R . .
H10B H 0.5915 0.0405 0.5677 0.053 Uiso 1 1 calc R . .
H10C H 0.6642 0.1193 0.5245 0.053 Uiso 1 1 calc R . .
C11 C 1.0389(13) 0.0998(6) 0.9073(7) 0.0298(19) Uani 1 1 d . . .
C12 C 1.0544(16) 0.0843(8) 0.6874(8) 0.033(3) Uani 0.83 1 d P . .
C13I I 1.0223(5) 0.0022(2) 0.6831(3) 0.0390(9) Uani 0.17 1 d P . .
F1 F 1.2359(8) 0.0979(4) 0.7198(6) 0.0362(16) Uani 0.83 1 d P . .
F2 F 1.0237(10) 0.1104(5) 0.5851(5) 0.0371(16) Uani 0.83 1 d P . .
F3 F 1.0688(12) -0.0369(4) 0.7748(7) 0.0455(19) Uani 0.83 1 d P . .
F4 F 0.8807(11) -0.0269(4) 0.6336(7) 0.0467(19) Uani 0.83 1 d P . .
F5 F 1.1610(11) -0.0312(5) 0.6180(7) 0.047(2) Uani 0.83 1 d P . .

loop_
_atom_site_aniso_label
_atom_site_aniso_U_11
_atom_site_aniso_U_22
_atom_site_aniso_U_33
_atom_site_aniso_U_23
_atom_site_aniso_U_13
_atom_site_aniso_U_12
Ir1 0.0188(2) 0.0282(3) 0.0178(2) 0.00194(11) 0.00182(15) 0.00169(12)
I1 0.0356(4) 0.0276(4) 0.0372(4) 0.0008(3) 0.0039(3) -0.0122(3)
O1 0.044(4) 0.047(5) 0.032(4) 0.004(3) -0.013(3) 0.012(4)
C1 0.020(4) 0.028(5) 0.032(5) 0.008(4) -0.002(3) 0.005(3)
C2 0.025(4) 0.031(5) 0.031(4) 0.003(4) 0.005(3) 0.013(4)
C3 0.015(4) 0.045(6) 0.016(4) -0.006(3) 0.003(3) -0.001(3)
C4 0.019(4) 0.029(5) 0.030(4) 0.001(4) -0.001(3) 0.008(3)
C5 0.024(5) 0.032(5) 0.026(4) -0.001(4) 0.000(3) 0.010(4)
C6 0.048(6) 0.035(6) 0.029(5) 0.011(4) -0.004(4) 0.001(5)
C7 0.043(6) 0.048(7) 0.048(6) -0.025(5) -0.002(5) 0.011(5)
C8 0.048(6) 0.050(6) 0.017(4) 0.008(4) 0.010(4) 0.005(5)
C9 0.034(5) 0.035(6) 0.037(5) 0.008(4) -0.002(4) 0.007(4)
C10 0.031(5) 0.058(7) 0.016(4) -0.009(4) -0.002(3) -0.003(5)
C11 0.028(4) 0.037(5) 0.025(4) 0.002(4) 0.010(4) -0.001(4)
C12 0.031(6) 0.054(8) 0.014(5) 0.008(5) 0.003(4) 0.005(5)
C13I 0.0362(19) 0.038(2) 0.041(2) -0.0171(16) -0.0005(15) 0.0003(16)
F1 0.018(3) 0.040(4) 0.051(4) -0.013(3) 0.009(3) -0.001(3)
F2 0.054(4) 0.041(4) 0.019(3) 0.007(3) 0.014(3) -0.001(3)
F3 0.058(5) 0.030(4) 0.048(4) -0.005(3) 0.008(4) 0.003(4)
F4 0.052(5) 0.033(4) 0.056(5) -0.014(4) 0.008(4) 0.002(3)
F5 0.041(4) 0.047(5) 0.054(5) -0.021(4) 0.021(4) 0.004(3)

loop_
_atom_type_symbol
_atom_type_description
_atom_type_scat_dispersion_real
_atom_type_scat_dispersion_imag
_atom_type_scat_source
C C 0.0033 0.0016 'International Tables Vol C Tables 4.2.6.8 and 6.1.1.4'
H H 0.0000 0.0000 'International Tables Vol C Tables 4.2.6.8 and 6.1.1.4'
O O 0.0106 0.0060 'International Tables Vol C Tables 4.2.6.8 and 6.1.1.4'
F F 0.0171 0.0103 'International Tables Vol C Tables 4.2.6.8 and 6.1.1.4'
I I -0.4742 1.8119 'International Tables Vol C Tables 4.2.6.8 and 6.1.1.4'
Ir Ir -1.4442 7.9887 'International Tables Vol C Tables 4.2.6.8 and 6.1.1.4'

loop_
_geom_angle_atom_site_label_1
_geom_angle_atom_site_label_2
_geom_angle_atom_site_label_3
_geom_angle
_geom_angle_site_symmetry_1
_geom_angle_site_symmetry_3
_geom_angle_publ_flag
C11 Ir1 C12 87.9(4) . . ?
C11 Ir1 C4 109.4(4) . . ?
C12 Ir1 C4 109.8(4) . . ?
C11 Ir1 C3 95.4(4) . . ?
C12 Ir1 C3 146.9(4) . . ?
C4 Ir1 C3 38.4(3) . . ?
C11 Ir1 C2 115.6(4) . . ?
C12 Ir1 C2 156.5(4) . . ?
C4 Ir1 C2 63.1(4) . . ?
C3 Ir1 C2 36.7(3) . . ?
C11 Ir1 C1 153.2(3) . . ?
C12 Ir1 C1 118.9(4) . . ?
C4 Ir1 C1 62.4(3) . . ?
C3 Ir1 C1 61.8(3) . . ?
C2 Ir1 C1 37.6(3) . . ?
C11 Ir1 C5 146.6(4) . . ?
C12 Ir1 C5 97.7(4) . . ?
C4 Ir1 C5 37.9(3) . . ?
C3 Ir1 C5 62.7(3) . . ?
C2 Ir1 C5 62.4(3) . . ?
C1 Ir1 C5 36.4(3) . . ?
C11 Ir1 I1 91.0(3) . . ?
C12 Ir1 I1 87.2(4) . . ?
C4 Ir1 I1 153.4(2) . . ?
C3 Ir1 I1 125.6(2) . . ?
C2 Ir1 I1 93.0(3) . . ?
C1 Ir1 I1 91.7(2) . . ?
C5 Ir1 I1 122.0(3) . . ?
C5 C1 C2 109.5(8) . . ?
C5 C1 C6 125.3(9) . . ?
C2 C1 C6 124.6(9) . . ?
C5 C1 Ir1 72.4(5) . . ?
C2 C1 Ir1 70.9(5) . . ?
C6 C1 Ir1 129.5(7) . . ?
C3 C2 C1 107.2(8) . . ?
C3 C2 C7 127.1(9) . . ?
C1 C2 C7 125.5(9) . . ?
C3 C2 Ir1 70.8(5) . . ?
C1 C2 Ir1 71.5(5) . . ?
C7 C2 Ir1 127.0(7) . . ?
C2 C3 C4 109.0(8) . . ?
C2 C3 C8 126.6(9) . . ?
C4 C3 C8 124.3(9) . . ?
C2 C3 Ir1 72.5(5) . . ?
C4 C3 Ir1 70.3(5) . . ?
C8 C3 Ir1 125.7(7) . . ?
C5 C4 C3 106.9(8) . . ?
C5 C4 C9 125.6(9) . . ?
C3 C4 C9 126.1(9) . . ?
C5 C4 Ir1 73.3(5) . . ?
C3 C4 Ir1 71.3(5) . . ?
C9 C4 Ir1 131.3(6) . . ?
C1 C5 C4 107.2(8) . . ?
C1 C5 C10 126.6(9) . . ?
C4 C5 C10 125.8(9) . . ?
C1 C5 Ir1 71.1(5) . . ?
C4 C5 Ir1 68.8(5) . . ?
C10 C5 Ir1 130.8(7) . . ?
O1 C11 Ir1 178.2(8) . . ?
F2 C12 F1 105.9(9) . . ?
F2 C12 C13I 106.5(9) . . ?
F1 C12 C13I 109.2(9) . . ?
F2 C12 Ir1 112.2(8) . . ?
F1 C12 Ir1 112.0(8) . . ?
C13I C12 Ir1 110.7(7) . . ?
F4 C13I F3 109.7(6) . . ?
F4 C13I C12 122.4(7) . . ?
F3 C13I C12 116.1(6) . . ?
F4 C13I F5 99.8(5) . . ?
F3 C13I F5 98.0(5) . . ?
C12 C13I F5 106.2(6) . . ?

loop_
_geom_bond_atom_site_label_1
_geom_bond_atom_site_label_2
_geom_bond_distance
_geom_bond_site_symmetry_2
_geom_bond_publ_flag
Ir1 C11 1.891(10) . ?
Ir1 C12 2.135(12) . ?
Ir1 C4 2.249(9) . ?
Ir1 C3 2.262(9) . ?
Ir1 C2 2.284(9) . ?
Ir1 C1 2.293(8) . ?
Ir1 C5 2.311(9) . ?
Ir1 I1 2.7638(8) . ?
O1 C11 1.164(12) . ?
C1 C5 1.440(14) . ?
C1 C2 1.475(13) . ?
C1 C6 1.521(13) . ?
C2 C3 1.432(14) . ?
C2 C7 1.532(14) . ?
C3 C4 1.483(13) . ?
C3 C8 1.524(12) . ?
C4 C5 1.481(14) . ?
C4 C9 1.513(14) . ?
C5 C10 1.514(13) . ?
C12 F2 1.362(12) . ?
C12 F1 1.400(13) . ?
C12 C13I 1.456(15) . ?
C13I F4 1.277(9) . ?
C13I F3 1.355(10) . ?
C13I F5 1.514(8) . ?
